data_4504592
loop_
_publ_author_name
'Laus, G.'
'Kahlenberg, V.'
'T\"obbens, D. M.'
'Jetti, R. K. R.'
'Griesser, U. J.'
'Sch\"utz, J.'
'Kristeva, E.'
'Wurst, K.'
'Schottenberger, H.'

_publ_section_title
;
 Lattice Architecture and Hydrogen-Bonding Networks ofN-Aminoazolium
 andN,N&#x2018;-Diaminoazolium Chlorides
;
_journal_issue 2
_journal_name_full 'Crystal Growth &amp; Design'
_journal_page_first 404
_journal_paper_doi 10.1021/cg0503595
_journal_volume 6
_journal_year 2006
_chemical_formula_sum 'C3 H7 Cl N4'
_chemical_formula_weight 134.58
_chemical_name_common '1,3-diaminoimidazolium chloride'
_chemical_name_systematic
; 
 ? 
;
_space_group_IT_number 15
_symmetry_cell_setting monoclinic
_symmetry_space_group_name_Hall '-C 2yc'
_symmetry_space_group_name_H-M 'C 1 2/c 1'
_atom_sites_solution_hydrogens geom
_atom_sites_solution_primary direct
_atom_sites_solution_secondary difmap
_audit_creation_method SHELXL-97
_cell_angle_alpha 90.00
_cell_angle_beta 98.524(3)
_cell_angle_gamma 90.00
_cell_formula_units_Z 4
_cell_length_a 4.6613(2)
_cell_length_b 16.2967(4)
_cell_length_c 7.8232(5)
_cell_measurement_reflns_used 1874
_cell_measurement_temperature 233(2)
_cell_measurement_theta_max 27.103
_cell_measurement_theta_min 0.998
_cell_volume 587.72(5)
_computing_data_collection KappaCCD
_computing_data_reduction
;
Denzo and Scalepark (Otwinowski&Minor, 1997)
;
_computing_molecular_graphics
;
BRUKER AXS SHELXTL Vers.6.12, DOS/WIN95/NT/2000/ME
;
_computing_publication_material
;
BRUKER AXS SHELXTL Vers.6.12, DOS/WIN95/NT/2000/ME
;
_computing_structure_refinement
;
BRUKER AXS SHELXTL Vers.6.12, DOS/WIN95/NT/2000/ME
;
_computing_structure_solution
;
BRUKER AXS SHELXTL Vers.6.12, DOS/WIN95/NT/2000/ME
;
_diffrn_ambient_temperature 233(2)
_diffrn_measured_fraction_theta_full 0.977
_diffrn_measured_fraction_theta_max 0.977
_diffrn_measurement_device_type KappaCCD
_diffrn_radiation_monochromator graphite
_diffrn_radiation_source 'fine-focus sealed tube'
_diffrn_radiation_type MoK\a
_diffrn_radiation_wavelength 0.71073
_diffrn_reflns_av_R_equivalents 0.0177
_diffrn_reflns_av_sigmaI/netI 0.0202
_diffrn_reflns_limit_h_max 5
_diffrn_reflns_limit_h_min -5
_diffrn_reflns_limit_k_max 20
_diffrn_reflns_limit_k_min -20
_diffrn_reflns_limit_l_max 9
_diffrn_reflns_limit_l_min -9
_diffrn_reflns_number 2045
_diffrn_reflns_theta_full 27.00
_diffrn_reflns_theta_max 27.00
_diffrn_reflns_theta_min 2.50
_exptl_absorpt_coefficient_mu 0.541
_exptl_crystal_colour colourless
_exptl_crystal_density_diffrn 1.521
_exptl_crystal_density_method 'not measured'
_exptl_crystal_description prism
_exptl_crystal_F_000 280
_exptl_crystal_size_max 0.35
_exptl_crystal_size_mid 0.25
_exptl_crystal_size_min 0.15
_refine_diff_density_max 0.232
_refine_diff_density_min -0.187
_refine_diff_density_rms 0.042
_refine_ls_extinction_coef 0.074(9)
_refine_ls_extinction_expression Fc^*^=kFc[1+0.001xFc^2^\l^3^/sin(2\q)]^-1/4^
_refine_ls_extinction_method SHELXL
_refine_ls_goodness_of_fit_ref 1.085
_refine_ls_hydrogen_treatment mixed
_refine_ls_matrix_type full
_refine_ls_number_parameters 47
_refine_ls_number_reflns 629
_refine_ls_number_restraints 0
_refine_ls_restrained_S_all 1.085
_refine_ls_R_factor_all 0.0253
_refine_ls_R_factor_gt 0.0242
_refine_ls_shift/su_max 0.001
_refine_ls_shift/su_mean 0.000
_refine_ls_structure_factor_coef Fsqd
_refine_ls_weighting_details 'calc w=1/[\s^2^(Fo^2^)+(0.0243P)^2^+0.4347P] where P=(Fo^2^+2Fc^2^)/3'
_refine_ls_weighting_scheme calc
_refine_ls_wR_factor_gt 0.0607
_refine_ls_wR_factor_ref 0.0619
_reflns_number_gt 604
_reflns_number_total 629
_reflns_threshold_expression >2sigma(I)
_cod_data_source_file cg0503595si20051106_031028.cif
_cod_data_source_block CCDC277130
_cod_original_sg_symbol_H-M C2/c
_cod_database_code 4504592

loop_
_symmetry_equiv_pos_as_xyz
'x, y, z'
'-x, y, -z+1/2'
'x+1/2, y+1/2, z'
'-x+1/2, y+1/2, -z+1/2'
'-x, -y, -z'
'x, -y, z-1/2'
'-x+1/2, -y+1/2, -z'
'x+1/2, -y+1/2, z-1/2'

loop_
_atom_site_label
_atom_site_type_symbol
_atom_site_fract_x
_atom_site_fract_y
_atom_site_fract_z
_atom_site_U_iso_or_equiv
_atom_site_adp_type
_atom_site_occupancy
_atom_site_symmetry_multiplicity
_atom_site_calc_flag
_atom_site_refinement_flags
Cl1 Cl 0.0000 0.70136(2) -0.2500 0.0314(2) Uani 1 2 d S
N1 N 0.1830(2) 0.40124(6) -0.14981(12) 0.0229(3) Uani 1 1 d .
N2 N 0.4122(2) 0.37673(7) -0.02053(15) 0.0303(3) Uani 1 1 d .
H2NA H 0.492(4) 0.3327(11) -0.063(2) 0.040(4) Uiso 1 1 d .
H2NB H 0.331(4) 0.3618(10) 0.066(2) 0.038(4) Uiso 1 1 d .
C1 C 0.0000 0.35283(10) -0.2500 0.0247(4) Uani 1 2 d S
H1 H 0.0000 0.2951 -0.2500 0.030 Uiso 1 2 calc SR
C2 C 0.1167(3) 0.48206(7) -0.18701(15) 0.0256(3) Uani 1 1 d .
H2 H 0.2141 0.5283 -0.1352 0.031 Uiso 1 1 calc R

loop_
_atom_site_aniso_label
_atom_site_aniso_U_11
_atom_site_aniso_U_22
_atom_site_aniso_U_33
_atom_site_aniso_U_23
_atom_site_aniso_U_13
_atom_site_aniso_U_12
Cl1 0.0318(3) 0.0244(3) 0.0389(3) 0.000 0.00786(18) 0.000
N1 0.0223(5) 0.0214(5) 0.0249(5) 0.0016(4) 0.0032(4) -0.0002(4)
N2 0.0277(6) 0.0294(6) 0.0316(6) 0.0052(4) -0.0027(5) 0.0011(4)
C1 0.0238(8) 0.0188(7) 0.0315(9) 0.000 0.0040(6) 0.000
C2 0.0315(6) 0.0192(6) 0.0262(6) -0.0008(4) 0.0044(5) -0.0020(4)

loop_
_atom_type_symbol
_atom_type_description
_atom_type_scat_dispersion_real
_atom_type_scat_dispersion_imag
_atom_type_scat_source
C C 0.0033 0.0016 'International Tables Vol C Tables 4.2.6.8 and 6.1.1.4'
H H 0.0000 0.0000 'International Tables Vol C Tables 4.2.6.8 and 6.1.1.4'
N N 0.0061 0.0033 'International Tables Vol C Tables 4.2.6.8 and 6.1.1.4'
Cl Cl 0.1484 0.1585 'International Tables Vol C Tables 4.2.6.8 and 6.1.1.4'

loop_
_geom_angle_atom_site_label_1
_geom_angle_atom_site_label_2
_geom_angle_atom_site_label_3
_geom_angle
_geom_angle_site_symmetry_1
_geom_angle_site_symmetry_3
C1 N1 C2 109.85(10) . .
C1 N1 N2 127.18(10) . .
C2 N1 N2 122.96(10) . .
H2NB N2 H2NA 108.7(15) . .
H2NB N2 N1 105.6(11) . .
H2NA N2 N1 106.0(11) . .
H2NB N2 H2NA 108.7(15) . .
H2NA N2 H2NA 0(3) . .
N1 N2 H2NA 106.0(11) . .
H2NB N2 H2NB 0(3) . .
H2NA N2 H2NB 108.7(15) . .
N1 N2 H2NB 105.6(11) . .
H2NA N2 H2NB 108.7(15) . .
N1 C1 N1 107.16(14) . 2_554
N1 C1 H1 126.4 . .
N1 C1 H1 126.4 2_554 .
C2 C2 N1 106.56(6) 2_554 .
C2 C2 H2 126.7 2_554 .
N1 C2 H2 126.7 . .

loop_
_geom_bond_atom_site_label_1
_geom_bond_atom_site_label_2
_geom_bond_distance
_geom_bond_site_symmetry_2
N1 C1 1.3289(13) .
N1 C2 1.3741(14) .
N1 N2 1.4155(13) .
N2 H2NB 0.856(19) .
N2 H2NA 0.894(18) .
N2 H2NA 0.894(18) .
N2 H2NB 0.856(19) .
C1 N1 1.3289(13) 2_554
C1 H1 0.9400 .
C2 C2 1.355(2) 2_554
C2 H2 0.9400 .

loop_
_geom_hbond_atom_site_label_D
_geom_hbond_atom_site_label_H
_geom_hbond_atom_site_label_A
_geom_hbond_distance_DH
_geom_hbond_distance_HA
_geom_hbond_distance_DA
_geom_hbond_angle_DHA
_geom_hbond_site_symmetry_A
N2 H2NA Cl1 0.894(18) 2.598(18) 3.4315(13) 155.5(14) 3_545
N2 H2NB Cl1 0.856(19) 2.486(19) 3.3159(12) 163.6(15) 5_565
C2 H2 N2 0.94 2.51 3.4203(16) 163.9 5_665
C1 H1 Cl1 0.94 2.79 3.3948(12) 123.3 3_545
